data_4306258
loop_
_publ_author_name
'Victor I. Ovcharenko'
'Galina V. Romanenko'
'Ksenia Yu. Maryunina'
'Artem S. Bogomyakov'
'Elena V. Gorelik'

_publ_section_title
;
Thermally Induced Magnetic Anomalies in Solvates of the
Bis(hexafluoroacetylacetonate)copper(II) Complex with Pyrazolyl-Substituted
Nitronyl Nitroxide
;
_journal_name_full 'Inorganic Chemistry'
_journal_page_first 9537
_journal_page_last 9552
_journal_paper_doi 10.1021/ic8011074
_journal_volume 47
_journal_year 2008
_chemical_formula_sum 'C26.5 H30.5 Br0.5 Cu F12 N4 O6'
_chemical_formula_weight 832.54
_chemical_name_systematic
; 
 catena-(bis(m2-4,4,5,5-Tetramethyl-2-
 (1-butylpyrazole-4-yl)-4,5-dihydro-1H-
 imidazol-3-oxide-1-oxyl)-tetrakis(1,
 1,1,5,5,5-hexafluoropentan-2,4-
 dionato)-di-copper(ii)) bromopentane solvate
;
_space_group_IT_number 2
_symmetry_cell_setting triclinic
_symmetry_space_group_name_Hall '-P 1'
_symmetry_space_group_name_H-M 'P -1'
_atom_sites_solution_hydrogens geom
_atom_sites_solution_primary direct
_atom_sites_solution_secondary difmap
_audit_creation_method SHELXL-97
_cell_angle_alpha 98.592(14)
_cell_angle_beta 112.227(13)
_cell_angle_gamma 96.417(14)
_cell_formula_units_Z 2
_cell_length_a 10.917(9)
_cell_length_b 13.397(11)
_cell_length_c 13.600(11)
_cell_measurement_reflns_used 2540
_cell_measurement_temperature 298(2)
_cell_measurement_theta_max 20.45
_cell_measurement_theta_min 2.50
_cell_volume 1790(3)
_computing_cell_refinement 'Bruker SMART'
_computing_data_collection 'Bruker SMART'
_computing_data_reduction 'Bruker SAINT'
_computing_molecular_graphics 'Bruker SHELXTL'
_computing_publication_material 'Bruker SHELXTL'
_computing_structure_refinement 'SHELXL-97 (Sheldrick, 1997)'
_computing_structure_solution 'SHELXS-97 (Sheldrick, 1990)'
_diffrn_ambient_temperature 298(2)
_diffrn_measured_fraction_theta_full 0.920
_diffrn_measured_fraction_theta_max 0.920
_diffrn_measurement_device_type 'CCD area detector'
_diffrn_measurement_method 'phi and omega scans'
_diffrn_radiation_monochromator graphite
_diffrn_radiation_source 'fine-focus sealed tube'
_diffrn_radiation_type MoK\a
_diffrn_radiation_wavelength 0.71073
_diffrn_reflns_av_R_equivalents 0.0707
_diffrn_reflns_av_sigmaI/netI 0.1038
_diffrn_reflns_limit_h_max 12
_diffrn_reflns_limit_h_min -11
_diffrn_reflns_limit_k_max 14
_diffrn_reflns_limit_k_min -14
_diffrn_reflns_limit_l_max 15
_diffrn_reflns_limit_l_min -15
_diffrn_reflns_number 11949
_diffrn_reflns_theta_full 23.35
_diffrn_reflns_theta_max 23.35
_diffrn_reflns_theta_min 1.56
_exptl_absorpt_coefficient_mu 1.274
_exptl_absorpt_correction_type none
_exptl_crystal_density_diffrn 1.545
_exptl_crystal_density_method 'not measured'
_exptl_crystal_F_000 840
_refine_diff_density_max 0.363
_refine_diff_density_min -0.386
_refine_diff_density_rms 0.048
_refine_ls_extinction_method none
_refine_ls_goodness_of_fit_ref 0.940
_refine_ls_hydrogen_treatment constr
_refine_ls_matrix_type full
_refine_ls_number_parameters 589
_refine_ls_number_reflns 4782
_refine_ls_number_restraints 6
_refine_ls_restrained_S_all 0.941
_refine_ls_R_factor_all 0.1041
_refine_ls_R_factor_gt 0.0567
_refine_ls_shift/su_max 0.206
_refine_ls_shift/su_mean 0.015
_refine_ls_structure_factor_coef Fsqd
_refine_ls_weighting_details 'calc w=1/[\s^2^(Fo^2^)+(0.0802P)^2^+0.0000P] where P=(Fo^2^+2Fc^2^)/3'
_refine_ls_weighting_scheme calc
_refine_ls_wR_factor_gt 0.1353
_refine_ls_wR_factor_ref 0.1594
_reflns_number_gt 2622
_reflns_number_total 4780
_reflns_threshold_expression >2sigma(I)
_cod_data_source_file ic8011074_si_001_58.cif
_cod_data_source_block C5Br295
_cod_depositor_comments
;
The following automatic conversions were performed:
'_symmetry_cell_setting' value 'Triclinic' changed to 'triclinic'
according to '/home/saulius/struct/CIF-dictionaries/cif_core.dic'
dictionary named 'cif_core.dic' version 2.4.1 from 2010-06-29.

Automatic conversion script
Id: cif_fix_enum 1527 2010-12-29 10:47:43Z saulius 
;
_cod_original_cell_volume 1790(2)
_cod_original_formula_sum 'C26.50 H30.50 Br0.50 Cu F12 N4 O6'
_cod_database_code 4306258

loop_
_symmetry_equiv_pos_as_xyz
'x, y, z'
'-x, -y, -z'

loop_
_atom_site_label
_atom_site_type_symbol
_atom_site_fract_x
_atom_site_fract_y
_atom_site_fract_z
_atom_site_U_iso_or_equiv
_atom_site_adp_type
_atom_site_occupancy
_atom_site_symmetry_multiplicity
_atom_site_calc_flag
_atom_site_refinement_flags
_atom_site_disorder_assembly
_atom_site_disorder_group
Cu1 Cu 0.0000 0.0000 0.0000 0.0533(2) Uani 1 2 d S . .
O01 O 0.0960(3) -0.0168(2) 0.1806(2) 0.0670(9) Uani 1 1 d . . .
O1 O 0.1078(3) -0.0821(2) -0.0580(2) 0.0627(8) Uani 1 1 d . . .
N1 N 0.2197(4) -0.0244(3) 0.2316(3) 0.0571(10) Uani 1 1 d . . .
C1 C 0.2529(6) -0.1232(5) -0.1395(5) 0.0855(17) Uani 1 1 d . . .
C01 C 0.2603(5) -0.1259(3) 0.2488(4) 0.0646(13) Uani 1 1 d . . .
F1 F 0.2915(13) -0.1913(9) -0.0824(10) 0.134(4) Uani 0.50 1 d P . .
F1A F 0.2149(14) -0.1238(11) -0.2356(9) 0.163(5) Uani 0.50 1 d P . .
O2 O 0.1252(3) 0.1271(2) 0.0257(2) 0.0621(8) Uani 1 1 d . . .
N2 N 0.4328(4) 0.0169(3) 0.3323(3) 0.0609(10) Uani 1 1 d . . .
O02 O 0.5498(3) 0.0700(3) 0.3907(3) 0.0799(10) Uani 1 1 d . . .
C2 C 0.2018(5) -0.0438(4) -0.0801(4) 0.0607(12) Uani 1 1 d . . .
C02 C 0.1870(6) -0.2074(4) 0.1431(4) 0.0841(16) Uani 1 1 d . . .
H02A H 0.0923 -0.2200 0.1264 0.126 Uiso 1 1 calc R . .
H02B H 0.2211 -0.2699 0.1519 0.126 Uiso 1 1 calc R . .
H02C H 0.2018 -0.1830 0.0849 0.126 Uiso 1 1 calc R . .
F2 F 0.1466(10) -0.1756(10) -0.2297(10) 0.130(4) Uani 0.50 1 d P . .
F2A F 0.2315(17) -0.2140(8) -0.1294(15) 0.165(7) Uani 0.50 1 d P . .
N3 N 0.3582(4) 0.3307(3) 0.3811(3) 0.0617(10) Uani 1 1 d . . .
C3 C 0.2614(5) 0.0575(4) -0.0576(4) 0.0721(14) Uani 1 1 d . . .
H3A H 0.3319 0.0745 -0.0781 0.087 Uiso 1 1 calc R . .
C03 C 0.2147(6) -0.1549(4) 0.3362(4) 0.0904(17) Uani 1 1 d . . .
H03A H 0.1182 -0.1714 0.3068 0.136 Uiso 1 1 calc R . .
H03B H 0.2459 -0.0981 0.3971 0.136 Uiso 1 1 calc R . .
H03C H 0.2514 -0.2133 0.3595 0.136 Uiso 1 1 calc R . .
F3 F 0.3374(14) -0.0916(9) -0.1773(11) 0.163(5) Uani 0.50 1 d P . .
F3A F 0.3873(10) -0.0964(10) -0.1050(9) 0.136(5) Uani 0.50 1 d P . .
N4 N 0.2259(4) 0.3018(3) 0.3152(3) 0.0678(11) Uani 1 1 d . . .
C04 C 0.4148(5) -0.0972(3) 0.2879(4) 0.0613(12) Uani 1 1 d . . .
C4 C 0.2202(5) 0.1353(3) -0.0055(4) 0.0625(13) Uani 1 1 d . . .
F4 F 0.2374(15) 0.2945(10) -0.015(2) 0.247(12) Uani 0.50 1 d P . .
F4A F 0.3269(15) 0.2940(9) 0.1137(11) 0.140(5) Uani 0.50 1 d P . .
F5 F 0.3817(18) 0.2688(13) 0.1207(12) 0.197(9) Uani 0.50 1 d P . .
C5 C 0.2985(8) 0.2453(5) 0.0202(7) 0.099(2) Uani 1 1 d . . .
C05 C 0.4962(6) -0.1474(4) 0.3761(4) 0.0855(16) Uani 1 1 d . . .
H05A H 0.5903 -0.1256 0.3940 0.128 Uiso 1 1 calc R . .
H05B H 0.4727 -0.2207 0.3515 0.128 Uiso 1 1 calc R . .
H05C H 0.4778 -0.1281 0.4393 0.128 Uiso 1 1 calc R . .
F5A F 0.1920(14) 0.3125(9) -0.0252(11) 0.134(4) Uani 0.50 1 d P . .
F6 F 0.4063(12) 0.2513(10) -0.0013(13) 0.126(5) Uani 0.50 1 d P . .
C06 C 0.4654(6) -0.1029(4) 0.1969(4) 0.0845(16) Uani 1 1 d . . .
H06A H 0.5618 -0.0839 0.2278 0.127 Uiso 1 1 calc R . .
H06B H 0.4270 -0.0566 0.1512 0.127 Uiso 1 1 calc R . .
H06C H 0.4392 -0.1717 0.1545 0.127 Uiso 1 1 calc R . .
F6A F 0.3554(16) 0.2632(11) -0.0404(12) 0.129(5) Uani 0.50 1 d P . .
C07 C 0.3201(5) 0.0538(3) 0.2917(3) 0.0521(11) Uani 1 1 d . . .
C08 C 0.3074(5) 0.1599(3) 0.3129(3) 0.0536(11) Uani 1 1 d . . .
C09 C 0.4068(5) 0.2446(3) 0.3797(4) 0.0576(12) Uani 1 1 d . . .
H09A H 0.4963 0.2408 0.4185 0.069 Uiso 1 1 calc R . .
C010 C 0.1925(5) 0.2018(4) 0.2732(4) 0.0661(13) Uani 1 1 d . . .
H01A H 0.1073 0.1662 0.2257 0.079 Uiso 1 1 calc R . .
C041 C 0.1366(6) 0.3773(4) 0.2960(5) 0.0934(18) Uani 1 1 d . . .
H04A H 0.0645 0.3574 0.3183 0.112 Uiso 1 1 calc R . .
H04B H 0.1872 0.4435 0.3413 0.112 Uiso 1 1 calc R . .
C042 C 0.0801(10) 0.3881(6) 0.1882(7) 0.161(3) Uani 1 1 d . . .
H04C H 0.0152 0.3268 0.1435 0.193 Uiso 1 1 calc R . .
H04D H 0.1498 0.3974 0.1607 0.193 Uiso 1 1 calc R . .
C043 C 0.0018(16) 0.4937(14) 0.1827(11) 0.246(8) Uani 1 1 d . . .
H04E H 0.0010 0.5226 0.2522 0.296 Uiso 1 1 calc R . .
H04N H 0.0421 0.5467 0.1569 0.296 Uiso 1 1 calc R . .
C044 C -0.0953(19) 0.4568(12) 0.1250(16) 0.304(11) Uani 1 1 d . . .
H04F H -0.1536 0.5063 0.1108 0.457 Uiso 1 1 calc R . .
H04G H -0.1310 0.4044 0.1531 0.457 Uiso 1 1 calc R . .
H04H H -0.0893 0.4263 0.0588 0.457 Uiso 1 1 calc R . .
Cu2 Cu 0.5000 0.5000 0.5000 0.0626(3) Uani 1 2 d S . .
O3 O 0.4803(3) 0.5474(2) 0.3659(2) 0.0676(9) Uani 1 1 d . . .
O4 O 0.6514(3) 0.4360(2) 0.5008(2) 0.0633(8) Uani 1 1 d . . .
C6 C 0.4941(8) 0.5571(5) 0.2000(5) 0.0887(18) Uani 1 1 d . . .
C7 C 0.5413(6) 0.5199(3) 0.3085(4) 0.0666(13) Uani 1 1 d . . .
F7A F 0.3697(14) 0.5341(10) 0.1546(10) 0.145(5) Uani 0.50 1 d P . .
F7 F 0.5276(15) 0.6507(8) 0.2078(9) 0.126(5) Uani 0.50 1 d P . .
F8A F 0.5915(15) 0.6374(12) 0.2159(12) 0.167(6) Uani 0.50 1 d P . .
F8 F 0.526(2) 0.5162(11) 0.1358(10) 0.185(6) Uani 0.50 1 d P . .
C8 C 0.6424(6) 0.4630(4) 0.3306(4) 0.0756(15) Uani 1 1 d . . .
H8A H 0.6792 0.4486 0.2796 0.091 Uiso 1 1 calc R . .
F9A F 0.5124(15) 0.4870(10) 0.1155(10) 0.123(4) Uani 0.50 1 d P . .
F9 F 0.383(2) 0.5920(14) 0.1702(14) 0.202(7) Uani 0.50 1 d P . .
C9 C 0.6918(5) 0.4262(3) 0.4253(4) 0.0633(13) Uani 1 1 d . . .
C10 C 0.8046(6) 0.3659(5) 0.4454(5) 0.0805(16) Uani 1 1 d . . .
F10A F 0.7628(15) 0.2686(10) 0.4233(14) 0.163(8) Uani 0.50 1 d P . .
F10 F 0.8867(15) 0.3879(16) 0.5460(12) 0.168(7) Uani 0.50 1 d P . .
F11A F 0.8719(11) 0.3851(10) 0.3872(14) 0.159(5) Uani 0.50 1 d P . .
F11 F 0.8474(16) 0.3459(10) 0.3682(9) 0.143(5) Uani 0.50 1 d P . .
F12A F 0.9118(14) 0.4174(13) 0.5222(16) 0.179(9) Uani 0.50 1 d P . .
F12 F 0.7723(17) 0.2829(12) 0.4669(14) 0.142(5) Uani 0.50 1 d P . .
Br1S Br 1.1497(3) 0.2381(3) 0.5464(4) 0.2722(17) Uani 0.50 1 d PD . 1
C1S C 1.0263(17) 0.1208(12) 0.492(2) 0.211(12) Uani 0.50 1 d PD . 1
H1SA H 1.0231 0.1009 0.4191 0.253 Uiso 0.50 1 d PR . 1
H1SB H 0.9377 0.1319 0.4873 0.253 Uiso 0.50 1 d PR . 1
C2S C 1.0721(18) 0.0222(19) 0.517(2) 0.33(2) Uani 0.50 1 d PD . 1
H2SA H 1.0731 0.0394 0.5890 0.395 Uiso 0.50 1 d PR . 1
H2SB H 1.1596 0.0086 0.5208 0.395 Uiso 0.50 1 d PR . 1
C3S C 0.949(2) -0.0492(15) 0.4226(18) 0.94(2) Uani 0.50 1 d PD . 1
H3SA H 0.9662 -0.0700 0.3583 1.124 Uiso 0.50 1 d PR . 1
H3SB H 0.8648 -0.0240 0.4011 1.124 Uiso 0.50 1 d PR . 1
C4S C 0.891(3) -0.1342(18) 0.459(2) 0.55(5) Uani 0.50 1 d PD . 1
H4SA H 0.8272 -0.1269 0.4942 0.655 Uiso 0.50 1 d PR . 1
H4SB H 0.9731 -0.1501 0.5077 0.655 Uiso 0.50 1 d PR . 1
C5S C 0.8529(12) -0.2125(13) 0.3531(10) 0.110(5) Uani 0.50 1 d PD . 1
H5SA H 0.8256 -0.2808 0.3622 0.166 Uiso 0.50 1 d PR . 1
H5SB H 0.7744 -0.1902 0.3070 0.166 Uiso 0.50 1 d PR . 1
H5SC H 0.9192 -0.2132 0.3205 0.166 Uiso 0.50 1 d PR . 1

loop_
_atom_site_aniso_label
_atom_site_aniso_U_11
_atom_site_aniso_U_22
_atom_site_aniso_U_33
_atom_site_aniso_U_23
_atom_site_aniso_U_13
_atom_site_aniso_U_12
Cu1 0.0502(5) 0.0450(5) 0.0609(5) -0.0009(3) 0.0241(4) 0.0036(4)
O01 0.060(2) 0.060(2) 0.071(2) 0.0002(15) 0.0215(19) 0.0067(17)
O1 0.0590(19) 0.0585(19) 0.0701(19) 0.0007(15) 0.0323(18) 0.0033(16)
N1 0.060(2) 0.044(2) 0.063(2) 0.0043(18) 0.023(2) 0.007(2)
C1 0.084(4) 0.086(5) 0.096(4) 0.001(4) 0.053(4) 0.015(4)
C01 0.087(4) 0.040(3) 0.063(3) 0.009(2) 0.028(3) 0.010(2)
F1 0.204(10) 0.117(8) 0.123(6) 0.043(6) 0.083(7) 0.114(8)
F1A 0.204(12) 0.211(14) 0.085(6) -0.001(7) 0.066(8) 0.098(10)
O2 0.0611(19) 0.0550(19) 0.0669(19) -0.0002(14) 0.0292(17) 0.0030(16)
N2 0.063(3) 0.049(2) 0.063(2) 0.0085(18) 0.018(2) 0.009(2)
O02 0.063(2) 0.074(2) 0.088(2) 0.0061(19) 0.017(2) 0.016(2)
C2 0.055(3) 0.065(3) 0.060(3) 0.007(2) 0.024(3) 0.013(3)
C02 0.112(4) 0.050(3) 0.083(3) 0.007(3) 0.032(4) 0.019(3)
F2 0.117(7) 0.134(9) 0.115(7) -0.043(6) 0.050(6) 0.015(6)
F2A 0.237(13) 0.045(5) 0.29(2) 0.009(8) 0.202(13) 0.017(7)
N3 0.068(3) 0.045(2) 0.065(2) 0.0068(18) 0.020(2) 0.015(2)
C3 0.079(3) 0.063(3) 0.090(3) 0.013(3) 0.053(3) 0.008(3)
C03 0.108(4) 0.077(4) 0.097(4) 0.026(3) 0.053(4) 0.006(3)
F3 0.230(10) 0.095(6) 0.244(13) -0.009(8) 0.207(9) -0.004(8)
F3A 0.103(6) 0.131(8) 0.185(10) -0.028(8) 0.091(7) 0.026(6)
N4 0.068(3) 0.058(3) 0.060(2) -0.008(2) 0.013(2) 0.017(2)
C04 0.081(3) 0.046(3) 0.061(3) 0.013(2) 0.028(3) 0.023(3)
C4 0.066(3) 0.052(3) 0.064(3) 0.006(2) 0.025(3) -0.003(2)
F4 0.113(10) 0.078(7) 0.54(3) 0.135(12) 0.087(14) 0.027(8)
F4A 0.208(10) 0.069(6) 0.147(9) -0.033(6) 0.117(8) -0.051(7)
F5 0.215(15) 0.151(13) 0.102(8) 0.006(8) -0.028(11) -0.094(11)
C5 0.119(6) 0.062(4) 0.134(6) 0.010(4) 0.081(5) -0.001(4)
C05 0.109(4) 0.067(3) 0.084(4) 0.024(3) 0.032(4) 0.047(3)
F5A 0.127(9) 0.069(6) 0.218(10) 0.064(6) 0.066(8) 0.037(6)
F6 0.096(6) 0.066(5) 0.233(15) 0.014(7) 0.096(7) -0.002(5)
C06 0.110(4) 0.071(3) 0.088(3) 0.015(3) 0.054(4) 0.032(3)
F6A 0.176(13) 0.089(7) 0.159(9) 0.025(6) 0.118(9) -0.014(8)
C07 0.055(3) 0.046(3) 0.054(3) 0.010(2) 0.020(2) 0.014(2)
C08 0.055(3) 0.048(3) 0.050(2) 0.007(2) 0.014(2) 0.009(2)
C09 0.053(3) 0.048(3) 0.066(3) 0.017(2) 0.013(2) 0.015(2)
C010 0.065(3) 0.052(3) 0.062(3) -0.011(2) 0.013(3) 0.012(3)
C041 0.088(4) 0.074(4) 0.098(4) -0.012(3) 0.021(4) 0.035(3)
C042 0.210(8) 0.164(7) 0.144(7) 0.076(5) 0.062(6) 0.148(7)
C043 0.236(16) 0.31(2) 0.142(9) 0.074(11) -0.002(10) 0.102(15)
C044 0.39(3) 0.140(10) 0.39(3) 0.003(14) 0.18(2) 0.068(16)
Cu2 0.0781(6) 0.0610(5) 0.0651(5) 0.0129(4) 0.0431(5) 0.0259(4)
O3 0.094(2) 0.0552(19) 0.0683(18) 0.0099(14) 0.0473(19) 0.0212(17)
O4 0.074(2) 0.0547(18) 0.0670(18) -0.0029(14) 0.0395(18) 0.0146(16)
C6 0.145(6) 0.063(4) 0.083(4) 0.028(3) 0.065(4) 0.032(4)
C7 0.100(4) 0.043(3) 0.070(3) 0.011(2) 0.048(3) 0.014(3)
F7A 0.124(8) 0.203(12) 0.110(7) 0.090(8) 0.024(7) 0.046(9)
F7 0.225(13) 0.056(5) 0.114(7) 0.016(5) 0.086(8) 0.033(7)
F8A 0.184(11) 0.163(12) 0.178(9) 0.124(9) 0.070(8) 0.013(9)
F8 0.426(15) 0.117(8) 0.078(6) 0.033(5) 0.138(8) 0.160(9)
C8 0.104(4) 0.065(3) 0.083(3) 0.013(3) 0.063(3) 0.023(3)
F9A 0.217(9) 0.082(7) 0.074(6) -0.013(4) 0.073(6) 0.031(7)
F9 0.309(15) 0.282(16) 0.172(9) 0.180(10) 0.164(10) 0.252(14)
C9 0.072(3) 0.044(3) 0.077(3) -0.003(2) 0.040(3) 0.006(2)
C10 0.083(4) 0.077(4) 0.094(4) 0.004(3) 0.053(4) 0.024(3)
F10A 0.130(7) 0.055(6) 0.326(18) 0.000(8) 0.126(10) 0.038(5)
F10 0.126(10) 0.274(18) 0.101(7) 0.017(8) 0.027(7) 0.121(11)
F11A 0.139(6) 0.146(10) 0.303(13) 0.100(8) 0.173(8) 0.085(6)
F11 0.261(12) 0.136(9) 0.140(6) 0.069(5) 0.155(7) 0.138(8)
F12A 0.071(6) 0.166(11) 0.233(19) -0.097(12) 0.038(9) 0.022(7)
F12 0.147(9) 0.122(11) 0.248(12) 0.117(10) 0.138(9) 0.075(8)
Br1S 0.181(3) 0.292(4) 0.340(5) 0.075(4) 0.082(3) 0.094(3)
C1S 0.094(14) 0.20(2) 0.27(3) 0.05(2) -0.011(17) 0.074(17)
C2S 0.159(17) 0.34(4) 0.54(5) 0.02(4) 0.20(3) 0.12(3)
C3S 0.77(2) 1.86(7) 1.34(5) 1.50(5) 1.00(3) 1.18(3)
C4S 0.14(2) 0.25(4) 1.25(15) 0.33(6) 0.23(5) -0.01(3)
C5S 0.047(7) 0.194(16) 0.091(8) 0.030(9) 0.033(7) 0.003(9)

loop_
_atom_type_symbol
_atom_type_description
_atom_type_scat_dispersion_real
_atom_type_scat_dispersion_imag
_atom_type_scat_source
C C 0.0033 0.0016 'International Tables Vol C Tables 4.2.6.8 and 6.1.1.4'
H H 0.0000 0.0000 'International Tables Vol C Tables 4.2.6.8 and 6.1.1.4'
N N 0.0061 0.0033 'International Tables Vol C Tables 4.2.6.8 and 6.1.1.4'
O O 0.0106 0.0060 'International Tables Vol C Tables 4.2.6.8 and 6.1.1.4'
F F 0.0171 0.0103 'International Tables Vol C Tables 4.2.6.8 and 6.1.1.4'
Cu Cu 0.3201 1.2651 'International Tables Vol C Tables 4.2.6.8 and 6.1.1.4'
Br Br -0.2901 2.4595 'International Tables Vol C Tables 4.2.6.8 and 6.1.1.4'

loop_
_geom_angle_atom_site_label_1
_geom_angle_atom_site_label_2
_geom_angle_atom_site_label_3
_geom_angle
_geom_angle_site_symmetry_1
_geom_angle_site_symmetry_3
_geom_angle_publ_flag
O2 Cu1 O2 180.0 . 2 ?
O2 Cu1 O1 88.74(13) . 2 ?
O2 Cu1 O1 91.26(13) 2 2 ?
O2 Cu1 O1 91.26(13) . . ?
O2 Cu1 O1 88.74(13) 2 . ?
O1 Cu1 O1 180.00(16) 2 . ?
O2 Cu1 O01 86.49(12) . 2 ?
O2 Cu1 O01 93.51(12) 2 2 ?
O1 Cu1 O01 98.69(13) 2 2 ?
O1 Cu1 O01 81.31(13) . 2 ?
O2 Cu1 O01 93.51(12) . . ?
O2 Cu1 O01 86.49(12) 2 . ?
O1 Cu1 O01 81.31(13) 2 . ?
O1 Cu1 O01 98.69(13) . . ?
O01 Cu1 O01 180.0 2 . ?
N1 O01 Cu1 124.9(2) . . ?
C2 O1 Cu1 124.0(3) . . ?
O01 N1 C07 125.4(4) . . ?
O01 N1 C01 121.8(4) . . ?
C07 N1 C01 111.6(4) . . ?
F1A C1 F2A 107.7(12) . . ?
F1A C1 F3 60.4(8) . . ?
F2A C1 F3 122.5(10) . . ?
F1A C1 F1 133.3(10) . . ?
F2A C1 F1 32.7(10) . . ?
F3 C1 F1 112.5(10) . . ?
F1A C1 F3A 102.0(10) . . ?
F2A C1 F3A 106.0(11) . . ?
F3 C1 F3A 42.1(8) . . ?
F1 C1 F3A 79.9(9) . . ?
F1A C1 F2 45.2(8) . . ?
F2A C1 F2 72.0(9) . . ?
F3 C1 F2 102.8(9) . . ?
F1 C1 F2 104.5(10) . . ?
F3A C1 F2 138.7(8) . . ?
F1A C1 C2 113.2(8) . . ?
F2A C1 C2 117.5(8) . . ?
F3 C1 C2 118.4(7) . . ?
F1 C1 C2 109.8(8) . . ?
F3A C1 C2 109.3(6) . . ?
F2 C1 C2 107.6(7) . . ?
N1 C01 C03 105.8(4) . . ?
N1 C01 C02 109.8(4) . . ?
C03 C01 C02 109.4(4) . . ?
N1 C01 C04 101.0(3) . . ?
C03 C01 C04 113.8(4) . . ?
C02 C01 C04 116.1(4) . . ?
F2A F1 C1 70.7(18) . . ?
F2A F1 F3A 112(2) . . ?
C1 F1 F3A 51.5(7) . . ?
F2 F1A C1 74.9(12) . . ?
F2 F1A F3 132.0(18) . . ?
C1 F1A F3 62.4(8) . . ?
C4 O2 Cu1 125.3(3) . . ?
O02 N2 C07 125.9(4) . . ?
O02 N2 C04 120.6(4) . . ?
C07 N2 C04 112.9(4) . . ?
O1 C2 C3 128.5(4) . . ?
O1 C2 C1 113.2(4) . . ?
C3 C2 C1 118.3(4) . . ?
F1A F2 C1 59.8(9) . . ?
F1A F2 F2A 101.7(13) . . ?
C1 F2 F2A 50.9(6) . . ?
F1 F2A C1 76.6(17) . . ?
F1 F2A F2 133(2) . . ?
C1 F2A F2 57.1(8) . . ?
C09 N3 N4 104.6(4) . . ?
C09 N3 Cu2 122.3(3) . . ?
N4 N3 Cu2 132.9(3) . . ?
C2 C3 C4 122.3(4) . . ?
F3A F3 F1A 129.2(16) . . ?
F3A F3 C1 72.9(11) . . ?
F1A F3 C1 57.2(7) . . ?
F3 F3A C1 65.1(10) . . ?
F3 F3A F1 104.5(13) . . ?
C1 F3A F1 48.6(6) . . ?
C010 N4 N3 112.1(4) . . ?
C010 N4 C041 127.0(4) . . ?
N3 N4 C041 120.9(4) . . ?
C05 C04 N2 109.8(4) . . ?
C05 C04 C06 111.5(4) . . ?
N2 C04 C06 104.8(3) . . ?
C05 C04 C01 115.7(4) . . ?
N2 C04 C01 98.9(4) . . ?
C06 C04 C01 114.8(4) . . ?
O2 C4 C3 127.6(4) . . ?
O2 C4 C5 114.6(4) . . ?
C3 C4 C5 117.8(5) . . ?
F5A F4 C5 155(5) . . ?
F5A F4 F6A 150(5) . . ?
C5 F4 F6A 53.3(11) . . ?
F5A F4 F4A 119(5) . . ?
C5 F4 F4A 48.8(12) . . ?
F6A F4 F4A 88.1(10) . . ?
F5 F4A C5 77.4(19) . . ?
F5 F4A F4 113(2) . . ?
C5 F4A F4 38.5(8) . . ?
F4A F5 C5 70.5(18) . . ?
F4A F5 F6 109(2) . . ?
C5 F5 F6 47.8(8) . . ?
F4 C5 F6A 85.0(17) . . ?
F4 C5 F4A 92.7(16) . . ?
F6A C5 F4A 126.7(10) . . ?
F4 C5 F5 121.7(17) . . ?
F6A C5 F5 111.4(12) . . ?
F4A C5 F5 32.1(12) . . ?
F4 C5 F6 111.8(16) . . ?
F6A C5 F6 30.0(10) . . ?
F4A C5 F6 110.2(11) . . ?
F5 C5 F6 85.5(12) . . ?
F4 C5 C4 112.0(10) . . ?
F6A C5 C4 115.7(8) . . ?
F4A C5 C4 114.4(8) . . ?
F5 C5 C4 109.4(10) . . ?
F6 C5 C4 114.0(8) . . ?
F4 C5 F5A 8.7(17) . . ?
F6A C5 F5A 93.4(10) . . ?
F4A C5 F5A 89.6(10) . . ?
F5 C5 F5A 120.4(12) . . ?
F6 C5 F5A 120.5(10) . . ?
C4 C5 F5A 106.1(7) . . ?
F4 F5A C5 16(3) . . ?
F6A F6 C5 69(2) . . ?
F6A F6 F5 110(3) . . ?
C5 F6 F5 46.7(8) . . ?
F6 F6A C5 81(3) . . ?
F6 F6A F4 118(3) . . ?
C5 F6A F4 41.7(10) . . ?
N2 C07 N1 108.5(4) . . ?
N2 C07 C08 125.8(4) . . ?
N1 C07 C08 125.7(4) . . ?
C010 C08 C09 103.6(4) . . ?
C010 C08 C07 127.8(4) . . ?
C09 C08 C07 128.6(4) . . ?
N3 C09 C08 111.9(4) . . ?
N4 C010 C08 107.7(4) . . ?
C042 C041 N4 114.3(5) . . ?
C041 C042 C043 108.6(7) . . ?
C044 C043 C042 98.2(18) . . ?
O4 Cu2 O4 179.998(2) . 2_666 ?
O4 Cu2 O3 92.26(13) . . ?
O4 Cu2 O3 87.75(13) 2_666 . ?
O4 Cu2 O3 87.75(13) . 2_666 ?
O4 Cu2 O3 92.25(13) 2_666 2_666 ?
O3 Cu2 O3 179.999(1) . 2_666 ?
O4 Cu2 N3 84.71(13) . . ?
O4 Cu2 N3 95.29(13) 2_666 . ?
O3 Cu2 N3 87.30(13) . . ?
O3 Cu2 N3 92.70(13) 2_666 . ?
C7 O3 Cu2 123.8(3) . . ?
C9 O4 Cu2 125.1(3) . . ?
F8 C6 F7 106.1(11) . . ?
F8 C6 F7A 102.1(12) . . ?
F7 C6 F7A 108.3(11) . . ?
F8 C6 F9 120.0(12) . . ?
F7 C6 F9 74.7(10) . . ?
F7A C6 F9 34.7(11) . . ?
F8 C6 F8A 86.3(12) . . ?
F7 C6 F8A 31.4(10) . . ?
F7A C6 F8A 137.6(11) . . ?
F9 C6 F8A 105.7(12) . . ?
F8 C6 F9A 12.3(13) . . ?
F7 C6 F9A 117.3(9) . . ?
F7A C6 F9A 92.9(10) . . ?
F9 C6 F9A 116.0(12) . . ?
F8A C6 F9A 98.6(10) . . ?
F8 C6 C7 115.0(9) . . ?
F7 C6 C7 115.5(7) . . ?
F7A C6 C7 108.8(8) . . ?
F9 C6 C7 117.8(8) . . ?
F8A C6 C7 104.6(8) . . ?
F9A C6 C7 111.4(8) . . ?
O3 C7 C8 128.3(5) . . ?
O3 C7 C6 113.3(5) . . ?
C8 C7 C6 118.4(5) . . ?
F9 F7A C6 76(2) . . ?
F8A F7 C6 83.0(19) . . ?
F8A F7 F9 136(2) . . ?
C6 F7 F9 54.1(8) . . ?
F7 F8A C6 65.6(18) . . ?
F7 F8A F8 95(2) . . ?
C6 F8A F8 41.9(9) . . ?
C6 F8 F8A 51.9(8) . . ?
C7 C8 C9 122.8(4) . . ?
F7A F9 C6 68.9(18) . . ?
F7A F9 F7 119(3) . . ?
C6 F9 F7 51.2(9) . . ?
O4 C9 C8 126.9(5) . . ?
O4 C9 C10 113.0(5) . . ?
C8 C9 C10 120.2(5) . . ?
F12 C10 F12A 110.4(15) . . ?
F12 C10 F10A 25.6(13) . . ?
F12A C10 F10A 127.6(14) . . ?
F12 C10 F10 83.6(12) . . ?
F12A C10 F10 29.3(15) . . ?
F10A C10 F10 105.5(13) . . ?
F12 C10 F11 107.3(11) . . ?
F12A C10 F11 100.6(12) . . ?
F10A C10 F11 84.5(10) . . ?
F10 C10 F11 121.2(11) . . ?
F12 C10 F11A 128.6(11) . . ?
F12A C10 F11A 82.2(12) . . ?
F10A C10 F11A 107.7(11) . . ?
F10 C10 F11A 108.4(11) . . ?
F11 C10 F11A 23.9(9) . . ?
F12 C10 C9 110.2(9) . . ?
F12A C10 C9 110.5(8) . . ?
F10A C10 C9 112.8(8) . . ?
F10 C10 C9 111.2(9) . . ?
F11 C10 C9 117.5(8) . . ?
F11A C10 C9 110.9(8) . . ?
F12 F10A C10 73(2) . . ?
F12 F10A F11 116(3) . . ?
C10 F10A F11 48.4(7) . . ?
F12A F10 C10 74(2) . . ?
F12A F10 F12 117(3) . . ?
C10 F10 F12 47.0(8) . . ?
F11 F11A C10 79(2) . . ?
F11 F11A F12A 115(3) . . ?
C10 F11A F12A 48.1(8) . . ?
F11A F11 C10 77(2) . . ?
F11A F11 F10A 123(3) . . ?
C10 F11 F10A 47.2(7) . . ?
F10 F12A C10 77(2) . . ?
F10 F12A F11A 121(3) . . ?
C10 F12A F11A 49.6(8) . . ?
F10A F12 C10 81(3) . . ?
F10A F12 F10 123(3) . . ?
C10 F12 F10 49.4(9) . . ?
C4S Br1S C5S 64.9(10) 2_756 2_756 ?
C4S Br1S C1S 28.3(15) 2_756 . ?
C5S Br1S C1S 79.7(11) 2_756 . ?
C4S C1S C2S 70(3) 2_756 . ?
C4S C1S C3S 67(2) 2_756 2_756 ?
C2S C1S C3S 36.2(14) . 2_756 ?
C4S C1S Br1S 49(2) 2_756 . ?
C2S C1S Br1S 118.2(14) . . ?
C3S C1S Br1S 110.7(14) 2_756 . ?
C3S C2S C4S 72(2) 2_756 2_756 ?
C3S C2S C2S 75(2) 2_756 2_756 ?
C4S C2S C2S 117(3) 2_756 2_756 ?
C3S C2S C1S 76(2) 2_756 . ?
C4S C2S C1S 34.3(15) 2_756 . ?
C2S C2S C1S 86.7(18) 2_756 . ?
C3S C2S C3S 112(2) 2_756 . ?
C4S C2S C3S 129(2) 2_756 . ?
C2S C2S C3S 36.9(15) 2_756 . ?
C1S C2S C3S 95.3(14) . . ?
C2S C3S C4S 70(2) 2_756 . ?
C2S C3S C2S 68(2) 2_756 . ?
C4S C3S C2S 112(2) . . ?
C2S C3S C1S 67(2) 2_756 2_756 ?
C4S C3S C1S 33.0(12) . 2_756 ?
C2S C3S C1S 81.7(16) . 2_756 ?
C1S C4S Br1S 103(3) 2_756 2_756 ?
C1S C4S C2S 75.5(19) 2_756 2_756 ?
Br1S C4S C2S 170(2) 2_756 2_756 ?
C1S C4S C3S 80(2) 2_756 . ?
Br1S C4S C3S 152(2) 2_756 . ?
C2S C4S C3S 38.2(14) 2_756 . ?
C1S C4S C5S 120(3) 2_756 . ?
Br1S C4S C5S 59.9(10) 2_756 . ?
C2S C4S C5S 130(2) 2_756 . ?
C3S C4S C5S 94.2(18) . . ?
Br1S C5S C4S 55.2(10) 2_756 . ?

loop_
_geom_bond_atom_site_label_1
_geom_bond_atom_site_label_2
_geom_bond_distance
_geom_bond_site_symmetry_2
_geom_bond_publ_flag
Cu1 O2 1.957(3) . ?
Cu1 O2 1.957(3) 2 ?
Cu1 O1 1.986(3) 2 ?
Cu1 O1 1.986(3) . ?
Cu1 O01 2.335(4) 2 ?
Cu1 O01 2.335(4) . ?
O01 N1 1.287(5) . ?
O1 C2 1.253(5) . ?
N1 C07 1.333(5) . ?
N1 C01 1.501(6) . ?
C1 F1A 1.211(12) . ?
C1 F2A 1.251(13) . ?
C1 F3 1.277(11) . ?
C1 F1 1.289(14) . ?
C1 F3A 1.346(11) . ?
C1 F2 1.352(11) . ?
C1 C2 1.521(7) . ?
C01 C03 1.534(6) . ?
C01 C02 1.538(6) . ?
C01 C04 1.547(7) . ?
F1 F2A 0.72(2) . ?
F1 F3A 1.693(18) . ?
F1A F2 0.995(16) . ?
F1A F3 1.253(16) . ?
O2 C4 1.260(5) . ?
N2 O02 1.277(4) . ?
N2 C07 1.329(6) . ?
N2 C04 1.519(6) . ?
C2 C3 1.374(6) . ?
F2 F2A 1.53(2) . ?
N3 C09 1.323(5) . ?
N3 N4 1.353(5) . ?
N3 Cu2 2.526(4) . ?
C3 C4 1.385(6) . ?
F3 F3A 0.944(17) . ?
N4 C010 1.326(5) . ?
N4 C041 1.466(7) . ?
C04 C05 1.500(7) . ?
C04 C06 1.530(6) . ?
C4 C5 1.538(7) . ?
F4 F5A 0.55(2) . ?
F4 C5 1.029(16) . ?
F4 F6A 1.54(2) . ?
F4 F4A 1.65(3) . ?
F4A F5 0.70(3) . ?
F4A C5 1.244(14) . ?
F5 C5 1.288(15) . ?
F5 F6 1.76(2) . ?
C5 F6A 1.238(16) . ?
C5 F6 1.312(16) . ?
C5 F5A 1.549(14) . ?
F6 F6A 0.66(2) . ?
C07 C08 1.440(6) . ?
C08 C010 1.384(6) . ?
C08 C09 1.401(6) . ?
C041 C042 1.396(9) . ?
C042 C043 1.730(18) . ?
C043 C044 1.06(2) . ?
Cu2 O4 1.942(3) . ?
Cu2 O4 1.942(3) 2_666 ?
Cu2 O3 1.964(3) . ?
Cu2 O3 1.964(3) 2_666 ?
O3 C7 1.245(5) . ?
O4 C9 1.258(5) . ?
C6 F8 1.149(17) . ?
C6 F7 1.243(13) . ?
C6 F7A 1.239(13) . ?
C6 F9 1.291(18) . ?
C6 F8A 1.355(15) . ?
C6 F9A 1.461(13) . ?
C6 C7 1.547(8) . ?
C7 C8 1.377(7) . ?
F7A F9 0.76(2) . ?
F7 F8A 0.71(2) . ?
F7 F9 1.54(2) . ?
F8A F8 1.719(19) . ?
C8 C9 1.385(7) . ?
C9 C10 1.509(8) . ?
C10 F12 1.239(14) . ?
C10 F12A 1.272(14) . ?
C10 F10A 1.282(14) . ?
C10 F10 1.287(16) . ?
C10 F11 1.306(12) . ?
C10 F11A 1.300(14) . ?
F10A F12 0.56(3) . ?
F10A F11 1.74(2) . ?
F10 F12A 0.65(3) . ?
F10 F12 1.68(2) . ?
F11A F11 0.54(2) . ?
F11A F12A 1.69(2) . ?
Br1S C4S 1.39(2) 2_756 ?
Br1S C5S 1.467(13) 2_756 ?
Br1S C1S 1.805(14) . ?
C1S C4S 0.88(3) 2_756 ?
C1S C2S 1.506(19) . ?
C1S C3S 1.58(3) 2_756 ?
C2S C3S 0.96(3) 2_756 ?
C2S C4S 1.46(4) 2_756 ?
C2S C2S 1.49(4) 2_756 ?
C2S C3S 1.554(19) . ?
C3S C2S 0.96(3) 2_756 ?
C3S C4S 1.483(19) . ?
C3S C1S 1.58(3) 2_756 ?
C4S C1S 0.88(3) 2_756 ?
C4S Br1S 1.39(2) 2_756 ?
C4S C2S 1.46(4) 2_756 ?
C4S C5S 1.54(2) . ?
C5S Br1S 1.468(13) 2_756 ?
